data_8102617
loop_
_publ_author_name
'Dao-Cheng Xia'
'Ji-Huan Yao'
'Shuang Han'

_publ_section_title
;
 Crystal structure of aqua[D-camphoratolead(II)], Pb(H2O)(C10H13O4)
;
_journal_issue 1
_journal_name_full 'Zeitschrift f\"ur Kristallographie - New Crystal Structures'
_journal_page_first 209
_journal_volume 225
_journal_year 2010
_chemical_formula_moiety 'C10 H15 O5 PB'
_chemical_formula_sum 'C10 H15 O5 Pb'
_chemical_formula_weight 422.41
_space_group_IT_number 33
_symmetry_cell_setting orthorhombic
_symmetry_space_group_name_Hall 'P 2c -2n'
_symmetry_space_group_name_H-M 'P n a 21'
_atom_sites_solution_hydrogens geom
_atom_sites_solution_primary direct
_atom_sites_solution_secondary difmap
_audit_creation_method SHELXL-97
_cell_angle_alpha 90.00
_cell_angle_beta 90.00
_cell_angle_gamma 90.00
_cell_formula_units_Z 4
_cell_length_a 13.6624(11)
_cell_length_b 12.8753(11)
_cell_length_c 7.3291(5)
_cell_measurement_reflns_used 2838
_cell_measurement_temperature 293(2)
_cell_measurement_theta_max 29.1
_cell_measurement_theta_min 3.01
_cell_volume 1289.24(18)
_computing_cell_refinement CrysAlis
_computing_data_collection 'CrysAlis (Oxford Diffraction, 2006)'
_computing_data_reduction CrysAlis
_computing_structure_refinement 'SHELXL-97 (Sheldrick, 1997)'
_computing_structure_solution 'SHELXS-97 (Sheldrick, 1997)'
_diffrn_ambient_temperature 293(2)
_diffrn_detector_area_resol_mean 10.0
_diffrn_measured_fraction_theta_full 0.999
_diffrn_measured_fraction_theta_max 0.894
_diffrn_measurement_device_type 'Oxford Diffraction Gemini R Ultra'
_diffrn_measurement_method '\w scan'
_diffrn_radiation_monochromator graphite
_diffrn_radiation_source 'fine-focus sealed tube'
_diffrn_radiation_type MoK\a
_diffrn_radiation_wavelength 0.71073
_diffrn_reflns_av_R_equivalents 0.0339
_diffrn_reflns_av_sigmaI/netI 0.0636
_diffrn_reflns_limit_h_max 18
_diffrn_reflns_limit_h_min -13
_diffrn_reflns_limit_k_max 16
_diffrn_reflns_limit_k_min -17
_diffrn_reflns_limit_l_max 7
_diffrn_reflns_limit_l_min -10
_diffrn_reflns_number 5827
_diffrn_reflns_theta_full 25.00
_diffrn_reflns_theta_max 29.10
_diffrn_reflns_theta_min 2.98
_exptl_absorpt_coefficient_mu 13.089
_exptl_absorpt_correction_T_max 0.84
_exptl_absorpt_correction_T_min 0.61
_exptl_absorpt_correction_type multi-scan
_exptl_absorpt_process_details
;
CrysAlis (Oxford Diffraction, 2006)
;
_exptl_crystal_colour colorless
_exptl_crystal_density_diffrn 2.176
_exptl_crystal_density_method 'not measured'
_exptl_crystal_description block
_exptl_crystal_F_000 788
_exptl_crystal_size_max 0.32
_exptl_crystal_size_mid 0.31
_exptl_crystal_size_min 0.25
_refine_diff_density_max 1.420
_refine_diff_density_min -0.831
_refine_diff_density_rms 0.157
_refine_ls_abs_structure_details 'Flack H D (1983), Acta Cryst. A39, 876-881'
_refine_ls_abs_structure_Flack 0.45(3)
_refine_ls_extinction_method none
_refine_ls_goodness_of_fit_ref 1.050
_refine_ls_hydrogen_treatment constr
_refine_ls_matrix_type full
_refine_ls_number_parameters 154
_refine_ls_number_reflns 2838
_refine_ls_number_restraints 73
_refine_ls_restrained_S_all 1.038
_refine_ls_R_factor_all 0.0631
_refine_ls_R_factor_gt 0.0380
_refine_ls_shift/su_max 0.001
_refine_ls_shift/su_mean 0.000
_refine_ls_structure_factor_coef Fsqd
_refine_ls_weighting_details 'calc w=1/[\s^2^(Fo^2^)+(0.0394P)^2^+0.6978P] where P=(Fo^2^+2Fc^2^)/3'
_refine_ls_weighting_scheme calc
_refine_ls_wR_factor_gt 0.0861
_refine_ls_wR_factor_ref 0.0890
_reflns_number_gt 1981
_reflns_number_total 2838
_reflns_threshold_expression >2sigma(I)
_cod_data_source_file 1267-2852.cff
_cod_data_source_block I
_cod_database_code 8102617

loop_
_symmetry_equiv_pos_as_xyz
'x, y, z'
'-x, -y, z+1/2'
'-x+1/2, y+1/2, z+1/2'
'x+1/2, -y+1/2, z'

loop_
_atom_site_label
_atom_site_type_symbol
_atom_site_fract_x
_atom_site_fract_y
_atom_site_fract_z
_atom_site_U_iso_or_equiv
_atom_site_adp_type
_atom_site_occupancy
_atom_site_symmetry_multiplicity
_atom_site_calc_flag
_atom_site_refinement_flags
_atom_site_disorder_assembly
_atom_site_disorder_group
C1 C 1.1358(6) 0.4746(7) 0.903(4) 0.033(2) Uani 1 1 d . . .
C2 C 1.2458(6) 0.4684(6) 0.9223(19) 0.030(3) Uani 1 1 d U . .
C3 C 1.2949(12) 0.4773(11) 1.080(2) 0.073(4) Uani 1 1 d U . .
H3A H 1.2511 0.4611 1.1805 0.087 Uiso 1 1 calc R . .
H3B H 1.3164 0.5486 1.0949 0.087 Uiso 1 1 calc R . .
C4 C 1.3814(11) 0.4075(12) 1.089(2) 0.066(4) Uani 1 1 d U . .
H4A H 1.3727 0.3550 1.1826 0.079 Uiso 1 1 calc R . .
H4B H 1.4404 0.4466 1.1153 0.079 Uiso 1 1 calc R . .
C5 C 1.3872(6) 0.3530(6) 0.880(2) 0.031(2) Uani 1 1 d U . .
C6 C 1.4171(7) 0.2428(7) 0.892(4) 0.043(2) Uani 1 1 d U . .
C7 C 1.2814(9) 0.3588(9) 0.8259(14) 0.043(3) Uani 1 1 d . . .
C8 C 1.288(2) 0.556(2) 0.803(3) 0.053(7) Uani 0.50 1 d PU . .
H8A H 1.2572 0.5551 0.6855 0.080 Uiso 0.50 1 calc PR . .
H8B H 1.3576 0.5453 0.7878 0.080 Uiso 0.50 1 calc PR . .
H8C H 1.2772 0.6217 0.8606 0.080 Uiso 0.50 1 calc PR . .
C9 C 1.2152(7) 0.2751(7) 0.9293(19) 0.041(3) Uani 1 1 d U . .
H9A H 1.1489 0.2804 0.8869 0.062 Uiso 1 1 calc R . .
H9B H 1.2172 0.2880 1.0582 0.062 Uiso 1 1 calc R . .
H9C H 1.2396 0.2066 0.9047 0.062 Uiso 1 1 calc R . .
C10 C 1.2759(12) 0.3532(12) 0.616(2) 0.073(4) Uani 1 1 d U . .
H10A H 1.2087 0.3568 0.5785 0.109 Uiso 1 1 calc R . .
H10B H 1.3040 0.2890 0.5753 0.109 Uiso 1 1 calc R . .
H10C H 1.3115 0.4103 0.5646 0.109 Uiso 1 1 calc R . .
C8' C 1.449(2) 0.414(3) 0.800(4) 0.073(9) Uani 0.50 1 d PU . .
H8'1 H 1.4231 0.4835 0.7995 0.109 Uiso 0.50 1 calc PR . .
H8'2 H 1.4591 0.3912 0.6774 0.109 Uiso 0.50 1 calc PR . .
H8'3 H 1.5098 0.4131 0.8654 0.109 Uiso 0.50 1 calc PR . .
O1 O 1.4179(8) 0.1890(9) 0.7434(15) 0.053(4) Uani 1 1 d U . .
O2 O 1.4438(8) 0.1995(9) 1.0382(15) 0.048(3) Uani 1 1 d U . .
O1W O 0.9811(5) 0.6863(5) 0.910(3) 0.053(2) Uani 1 1 d U . .
O3 O 1.0883(10) 0.4774(12) 0.7517(16) 0.040(4) Uani 1 1 d . . .
O4 O 1.0914(11) 0.4795(12) 1.047(2) 0.051(5) Uani 1 1 d . . .
Pb1 Pb 0.92887(2) 0.48104(3) 0.9016(4) 0.03548(14) Uani 1 1 d . . .

loop_
_atom_site_aniso_label
_atom_site_aniso_U_11
_atom_site_aniso_U_22
_atom_site_aniso_U_33
_atom_site_aniso_U_23
_atom_site_aniso_U_13
_atom_site_aniso_U_12
C1 0.035(5) 0.035(5) 0.030(5) -0.024(11) 0.002(12) 0.004(4)
C2 0.031(3) 0.030(3) 0.030(3) -0.0002(10) -0.0004(10) -0.0004(10)
C3 0.072(4) 0.073(4) 0.073(4) -0.0009(10) 0.0000(10) 0.0002(10)
C4 0.066(4) 0.066(4) 0.066(4) 0.0000(10) -0.0005(10) 0.0003(10)
C5 0.032(3) 0.032(3) 0.031(3) 0.0000(10) -0.0001(10) 0.0007(10)
C6 0.043(3) 0.044(3) 0.043(3) -0.0001(10) -0.0003(10) 0.0005(10)
C7 0.045(7) 0.056(8) 0.028(6) -0.008(5) -0.002(5) -0.002(6)
C8 0.053(7) 0.053(7) 0.053(7) 0.0001(10) 0.0001(10) 0.0000(10)
C9 0.041(3) 0.041(3) 0.041(3) -0.0001(10) -0.0001(10) 0.0004(10)
C10 0.073(4) 0.073(4) 0.072(4) -0.0002(10) -0.0001(10) 0.0007(10)
C8' 0.073(9) 0.073(9) 0.073(9) -0.0001(10) 0.0001(10) 0.0001(10)
O1 0.053(4) 0.053(4) 0.053(4) -0.0006(10) 0.0009(10) 0.0006(10)
O2 0.049(3) 0.049(3) 0.048(3) 0.0005(10) -0.0012(10) 0.0001(10)
O1W 0.054(2) 0.054(2) 0.053(2) 0.0002(10) -0.0002(10) -0.0003(10)
O3 0.036(9) 0.068(11) 0.014(7) -0.013(6) -0.002(6) -0.005(7)
O4 0.039(9) 0.066(11) 0.046(10) -0.027(8) 0.004(7) 0.025(7)
Pb1 0.03199(18) 0.0536(2) 0.02084(17) 0.0048(9) 0.0004(9) -0.00069(18)

loop_
_atom_type_symbol
_atom_type_description
_atom_type_scat_dispersion_real
_atom_type_scat_dispersion_imag
_atom_type_scat_source
C C 0.0033 0.0016 'International Tables Vol C Tables 4.2.6.8 and 6.1.1.4'
H H 0.0000 0.0000 'International Tables Vol C Tables 4.2.6.8 and 6.1.1.4'
O O 0.0106 0.0060 'International Tables Vol C Tables 4.2.6.8 and 6.1.1.4'
Pb Pb -3.3944 10.1111 'International Tables Vol C Tables 4.2.6.8 and 6.1.1.4'

loop_
_geom_angle_atom_site_label_1
_geom_angle_atom_site_label_2
_geom_angle_atom_site_label_3
_geom_angle
_geom_angle_site_symmetry_1
_geom_angle_site_symmetry_3
_geom_angle_publ_flag
O4 C1 O3 119.6(8) . . ?
O4 C1 C2 114.8(19) . . ?
O3 C1 C2 125.6(18) . . ?
O4 C1 Pb1 60.3(8) . . ?
O3 C1 Pb1 59.4(7) . . ?
C2 C1 Pb1 174.9(16) . . ?
C3 C2 C1 124.8(15) . . ?
C3 C2 C8 103.8(13) . . ?
C1 C2 C8 106.6(15) . . ?
C3 C2 C7 107.1(10) . . ?
C1 C2 C7 107.4(9) . . ?
C8 C2 C7 105.6(13) . . ?
C2 C3 C4 112.6(13) . . ?
C2 C3 H3A 109.1 . . ?
C4 C3 H3A 109.1 . . ?
C2 C3 H3B 109.1 . . ?
C4 C3 H3B 109.1 . . ?
H3A C3 H3B 107.8 . . ?
C3 C4 C5 104.4(11) . . ?
C3 C4 H4A 110.9 . . ?
C5 C4 H4A 110.9 . . ?
C3 C4 H4B 110.9 . . ?
C5 C4 H4B 110.9 . . ?
H4A C4 H4B 108.9 . . ?
C8' C5 C6 115.5(17) . . ?
C8' C5 C7 118.5(18) . . ?
C6 C5 C7 109.3(9) . . ?
C8' C5 C4 100.8(17) . . ?
C6 C5 C4 111.1(17) . . ?
C7 C5 C4 100.0(9) . . ?
O2 C6 O1 118.4(9) . . ?
O2 C6 C5 124(2) . . ?
O1 C6 C5 118(2) . . ?
C5 C7 C10 108.0(11) . . ?
C5 C7 C9 112.7(10) . . ?
C10 C7 C9 114.4(10) . . ?
C5 C7 C2 102.3(8) . . ?
C10 C7 C2 116.9(10) . . ?
C9 C7 C2 101.9(8) . . ?
C2 C8 H8A 109.5 . . ?
C2 C8 H8B 109.5 . . ?
H8A C8 H8B 109.5 . . ?
C2 C8 H8C 109.5 . . ?
H8A C8 H8C 109.5 . . ?
H8B C8 H8C 109.5 . . ?
C7 C9 H9A 109.5 . . ?
C7 C9 H9B 109.5 . . ?
H9A C9 H9B 109.5 . . ?
C7 C9 H9C 109.5 . . ?
H9A C9 H9C 109.5 . . ?
H9B C9 H9C 109.5 . . ?
C7 C10 H10A 109.5 . . ?
C7 C10 H10B 109.5 . . ?
H10A C10 H10B 109.5 . . ?
C7 C10 H10C 109.5 . . ?
H10A C10 H10C 109.5 . . ?
H10B C10 H10C 109.5 . . ?
C5 C8' H8'1 109.5 . . ?
C5 C8' H8'2 109.5 . . ?
H8'1 C8' H8'2 109.5 . . ?
C5 C8' H8'3 109.5 . . ?
H8'1 C8' H8'3 109.5 . . ?
H8'2 C8' H8'3 109.5 . . ?
C6 O1 Pb1 94.6(10) . 4 ?
C6 O2 Pb1 92.7(9) . 4 ?
C1 O3 Pb1 93.6(10) . . ?
C1 O3 Pb1 153.2(12) . 2_764 ?
Pb1 O3 Pb1 110.8(5) . 2_764 ?
C1 O4 Pb1 94.3(12) . . ?
C1 O4 Pb1 155.0(13) . 2_765 ?
Pb1 O4 Pb1 109.1(5) . 2_765 ?
O3 Pb1 O4 52.4(2) . . ?
O3 Pb1 O1 80.0(4) . 4_455 ?
O4 Pb1 O1 104.5(4) . 4_455 ?
O3 Pb1 O2 95.1(5) . 4_455 ?
O4 Pb1 O2 75.5(4) . 4_455 ?
O1 Pb1 O2 51.8(3) 4_455 4_455 ?
O3 Pb1 O3 121.5(3) . 2_765 ?
O4 Pb1 O3 70.1(4) . 2_765 ?
O1 Pb1 O3 129.0(4) 4_455 2_765 ?
O2 Pb1 O3 79.0(4) 4_455 2_765 ?
O3 Pb1 O4 70.0(4) . 2_764 ?
O4 Pb1 O4 121.2(4) . 2_764 ?
O1 Pb1 O4 72.9(4) 4_455 2_764 ?
O2 Pb1 O4 124.6(4) 4_455 2_764 ?
O3 Pb1 O4 154.6(2) 2_765 2_764 ?
O3 Pb1 O1W 78.2(4) . . ?
O4 Pb1 O1W 76.3(4) . . ?
O1 Pb1 O1W 151.4(5) 4_455 . ?
O2 Pb1 O1W 148.6(4) 4_455 . ?
O3 Pb1 O1W 78.7(5) 2_765 . ?
O4 Pb1 O1W 82.2(5) 2_764 . ?
O3 Pb1 C1 27.0(6) . . ?
O4 Pb1 C1 25.4(7) . . ?
O1 Pb1 C1 92.1(4) 4_455 . ?
O2 Pb1 C1 83.7(4) 4_455 . ?
O3 Pb1 C1 95.2(6) 2_765 . ?
O4 Pb1 C1 96.6(6) 2_764 . ?
O1W Pb1 C1 76.6(2) . . ?

loop_
_geom_bond_atom_site_label_1
_geom_bond_atom_site_label_2
_geom_bond_distance
_geom_bond_site_symmetry_2
_geom_bond_publ_flag
C1 O4 1.22(3) . ?
C1 O3 1.29(3) . ?
C1 C2 1.511(12) . ?
C1 Pb1 2.829(9) . ?
C2 C3 1.34(2) . ?
C2 C8 1.54(3) . ?
C2 C7 1.652(15) . ?
C3 C4 1.485(19) . ?
C3 H3A 0.9700 . ?
C3 H3B 0.9700 . ?
C4 C5 1.69(2) . ?
C4 H4A 0.9700 . ?
C4 H4B 0.9700 . ?
C5 C8' 1.29(3) . ?
C5 C6 1.478(12) . ?
C5 C7 1.500(15) . ?
C6 O2 1.26(3) . ?
C6 O1 1.29(3) . ?
C7 C10 1.539(18) . ?
C7 C9 1.599(15) . ?
C8 H8A 0.9600 . ?
C8 H8B 0.9600 . ?
C8 H8C 0.9600 . ?
C9 H9A 0.9600 . ?
C9 H9B 0.9600 . ?
C9 H9C 0.9600 . ?
C10 H10A 0.9600 . ?
C10 H10B 0.9600 . ?
C10 H10C 0.9600 . ?
C8' H8'1 0.9600 . ?
C8' H8'2 0.9600 . ?
C8' H8'3 0.9600 . ?
O1 Pb1 2.482(12) 4 ?
O2 Pb1 2.539(11) 4 ?
O1W Pb1 2.738(6) . ?
O3 Pb1 2.440(14) . ?
O3 Pb1 2.632(14) 2_764 ?
O4 Pb1 2.464(16) . ?
O4 Pb1 2.661(16) 2_765 ?
Pb1 O1 2.482(12) 4_455 ?
Pb1 O2 2.539(11) 4_455 ?
Pb1 O3 2.632(14) 2_765 ?
Pb1 O4 2.661(16) 2_764 ?
